data_4343179
loop_
_publ_author_name
'Jeremies, Alexander'
'Lehmann, Ulrike'
'Gruschinski, Sina'
'Schleife, Frederik'
'Meyer, Michel'
'Matulis, Vitaly'
'Ivashkevich, Oleg A.'
'Handke, Marcel'
'Stein, Karolin'
'Kersting, Berthold'

_publ_section_title
;
 Cavitands incorporating a lewis Acid dinickel chelate function as
 receptors for halide anions.
;
_journal_issue 8
_journal_name_full 'Inorganic chemistry'
_journal_page_first 3937
_journal_page_last 3950
_journal_paper_doi 10.1021/acs.inorgchem.5b00123
_journal_volume 54
_journal_year 2015
_chemical_formula_sum 'C51 H98 I2 N6 Ni2 O4 S2'
_chemical_formula_weight 1294.69
_chemical_name_systematic
; 
 ? 
;
_space_group_IT_number 62
_symmetry_cell_setting orthorhombic
_symmetry_space_group_name_Hall '-P 2ac 2n'
_symmetry_space_group_name_H-M 'P n m a'
_atom_sites_solution_hydrogens geom
_atom_sites_solution_primary direct
_atom_sites_solution_secondary difmap
_audit_creation_method SHELXL-97
_cell_angle_alpha 90.00
_cell_angle_beta 90.00
_cell_angle_gamma 90.00
_cell_formula_units_Z 4
_cell_length_a 10.976(2)
_cell_length_b 20.089(4)
_cell_length_c 27.435(6)
_cell_measurement_temperature 130(2)
_cell_volume 6049(2)
_computing_cell_refinement 'STOE X-Area'
_computing_data_collection 'STOE X-Area'
_computing_data_reduction 'STOE X-Area'
_computing_molecular_graphics 'ORTEP-3 for Windows (Farrugia, 1997)'
_computing_structure_refinement 'SHELXL-97 (Sheldrick, 1997)'
_computing_structure_solution 'SHELXS-97 (Sheldrick, 1997)'
_diffrn_ambient_temperature 130(2)
_diffrn_measured_fraction_theta_full 0.999
_diffrn_measured_fraction_theta_max 0.999
_diffrn_measurement_device_type 'STOE IPDS-2T'
_diffrn_measurement_method hemisphere
_diffrn_radiation_monochromator graphite
_diffrn_radiation_source 'fine-focus sealed tube'
_diffrn_radiation_type MoK\a
_diffrn_radiation_wavelength 0.71073
_diffrn_reflns_av_R_equivalents 0.0560
_diffrn_reflns_av_sigmaI/netI 0.0334
_diffrn_reflns_limit_h_max 14
_diffrn_reflns_limit_h_min -14
_diffrn_reflns_limit_k_max 26
_diffrn_reflns_limit_k_min -26
_diffrn_reflns_limit_l_max 36
_diffrn_reflns_limit_l_min -36
_diffrn_reflns_number 56201
_diffrn_reflns_theta_full 28.00
_diffrn_reflns_theta_max 28.00
_diffrn_reflns_theta_min 2.85
_exptl_absorpt_coefficient_mu 1.756
_exptl_absorpt_correction_T_max 0.9019
_exptl_absorpt_correction_T_min 0.6679
_exptl_absorpt_correction_type empirical
_exptl_absorpt_process_details SADABS
_exptl_crystal_colour dark-green
_exptl_crystal_density_diffrn 1.422
_exptl_crystal_density_method 'not measured'
_exptl_crystal_description block
_exptl_crystal_F_000 2688
_exptl_crystal_size_max 0.25
_exptl_crystal_size_mid 0.20
_exptl_crystal_size_min 0.06
_refine_diff_density_max 1.647
_refine_diff_density_min -1.774
_refine_diff_density_rms 0.092
_refine_ls_extinction_method none
_refine_ls_goodness_of_fit_ref 1.105
_refine_ls_hydrogen_treatment constr
_refine_ls_matrix_type full
_refine_ls_number_parameters 387
_refine_ls_number_reflns 7506
_refine_ls_number_restraints 23
_refine_ls_restrained_S_all 1.110
_refine_ls_R_factor_all 0.0764
_refine_ls_R_factor_gt 0.0536
_refine_ls_shift/su_max 0.009
_refine_ls_shift/su_mean 0.000
_refine_ls_structure_factor_coef Fsqd
_refine_ls_weighting_details 'calc w=1/[\s^2^(Fo^2^)+(0.0291P)^2^+16.8303P] where P=(Fo^2^+2Fc^2^)/3'
_refine_ls_weighting_scheme calc
_refine_ls_wR_factor_gt 0.1018
_refine_ls_wR_factor_ref 0.1105
_reflns_number_gt 5704
_reflns_number_total 7506
_reflns_threshold_expression >2sigma(I)
_cod_data_source_file ic5b00123_si_004.cif
_cod_data_source_block ghtui
_cod_original_sg_symbol_H-M Pnma
_cod_database_code 4343179

loop_
_symmetry_equiv_pos_as_xyz
'x, y, z'
'-x+1/2, -y, z+1/2'
'-x, y+1/2, -z'
'x+1/2, -y+1/2, -z+1/2'
'-x, -y, -z'
'x-1/2, y, -z-1/2'
'x, -y-1/2, z'
'-x-1/2, y-1/2, z-1/2'

loop_
_atom_site_label
_atom_site_type_symbol
_atom_site_fract_x
_atom_site_fract_y
_atom_site_fract_z
_atom_site_U_iso_or_equiv
_atom_site_adp_type
_atom_site_occupancy
_atom_site_symmetry_multiplicity
_atom_site_calc_flag
_atom_site_refinement_flags
_atom_site_disorder_assembly
_atom_site_disorder_group
I1 I 0.29346(3) 0.554026(17) 0.064092(14) 0.05185(11) Uani 1 1 d . . .
Ni1 Ni 0.70867(4) 0.66596(2) 0.046569(16) 0.02417(11) Uani 1 1 d . . .
S1 S 0.73824(11) 0.7500 0.10974(5) 0.0234(3) Uani 1 2 d S . .
S2 S 0.57410(12) 0.7500 0.02030(5) 0.0258(3) Uani 1 2 d S . .
N1 N 0.6059(3) 0.60336(15) 0.08850(11) 0.0256(7) Uani 1 1 d . . .
H1 H 0.5274 0.6055 0.0759 0.031 Uiso 1 1 calc R . .
N2 N 0.8776(3) 0.61567(17) 0.05624(12) 0.0318(7) Uani 1 1 d . . .
N3 N 0.6887(3) 0.61631(17) -0.01956(11) 0.0298(7) Uani 1 1 d . . .
H3 H 0.6970 0.5712 -0.0129 0.036 Uiso 1 1 calc R . .
C1 C 0.5905(4) 0.7500 0.13554(17) 0.0222(10) Uani 1 2 d S . .
C2 C 0.5333(3) 0.69008(18) 0.14745(13) 0.0239(7) Uani 1 1 d . . .
C3 C 0.4201(3) 0.69118(19) 0.17045(13) 0.0261(8) Uani 1 1 d . . .
H4 H 0.3814 0.6501 0.1780 0.031 Uiso 1 1 calc R . .
C4 C 0.3622(5) 0.7500 0.18266(18) 0.0266(11) Uani 1 2 d S . .
C7 C 0.5958(3) 0.62425(19) 0.14033(13) 0.0270(8) Uani 1 1 d . . .
H7A H 0.6786 0.6269 0.1545 0.032 Uiso 1 1 calc R . .
H7B H 0.5503 0.5897 0.1585 0.032 Uiso 1 1 calc R . .
C8 C 0.6417(4) 0.5321(2) 0.08601(16) 0.0364(9) Uani 1 1 d . . .
H8A H 0.6272 0.5157 0.0525 0.044 Uiso 1 1 calc R . .
H8B H 0.5887 0.5063 0.1082 0.044 Uiso 1 1 calc R . .
C9 C 0.7735(4) 0.5191(2) 0.09937(17) 0.0402(10) Uani 1 1 d . . .
H9A H 0.7843 0.4707 0.1047 0.048 Uiso 1 1 calc R . .
H9B H 0.7915 0.5419 0.1305 0.048 Uiso 1 1 calc R . .
C10 C 0.8654(4) 0.5421(2) 0.06125(16) 0.0387(10) Uani 1 1 d . . .
H10A H 0.9461 0.5234 0.0696 0.046 Uiso 1 1 calc R . .
H10B H 0.8414 0.5235 0.0293 0.046 Uiso 1 1 calc R . .
C11 C 0.9462(4) 0.6401(2) 0.09927(16) 0.0389(10) Uani 1 1 d . . .
H11A H 0.8919 0.6416 0.1276 0.058 Uiso 1 1 calc R . .
H11B H 0.9775 0.6849 0.0926 0.058 Uiso 1 1 calc R . .
H11C H 1.0144 0.6100 0.1060 0.058 Uiso 1 1 calc R . .
C12 C 0.9555(3) 0.6316(2) 0.01302(15) 0.0375(10) Uani 1 1 d . . .
H12A H 1.0376 0.6129 0.0188 0.045 Uiso 1 1 calc R . .
H12B H 0.9643 0.6806 0.0110 0.045 Uiso 1 1 calc R . .
C13 C 0.9104(4) 0.6067(2) -0.03593(16) 0.0395(10) Uani 1 1 d . . .
H13A H 0.9727 0.6174 -0.0608 0.047 Uiso 1 1 calc R . .
H13B H 0.9038 0.5576 -0.0343 0.047 Uiso 1 1 calc R . .
C14 C 0.7893(4) 0.6341(2) -0.05314(14) 0.0372(9) Uani 1 1 d . . .
H14A H 0.7949 0.6832 -0.0556 0.045 Uiso 1 1 calc R . .
H14B H 0.7712 0.6164 -0.0860 0.045 Uiso 1 1 calc R . .
C15 C 0.5669(3) 0.6248(2) -0.04349(14) 0.0317(9) Uani 1 1 d . . .
H15A H 0.5540 0.5882 -0.0671 0.038 Uiso 1 1 calc R . .
H15B H 0.5022 0.6219 -0.0184 0.038 Uiso 1 1 calc R . .
C16 C 0.5566(3) 0.6899(2) -0.06946(14) 0.0317(9) Uani 1 1 d . . .
C17 C 0.5602(5) 0.7500 -0.04340(19) 0.0289(12) Uani 1 2 d S . .
C18 C 0.5501(4) 0.6910(2) -0.11986(15) 0.0398(10) Uani 1 1 d . . .
H18 H 0.5456 0.6499 -0.1369 0.048 Uiso 1 1 calc R . .
C19 C 0.5497(6) 0.7500 -0.1464(2) 0.0453(16) Uani 1 2 d SD . .
C31 C 0.2399(6) 0.7500 0.2091(2) 0.0400(14) Uani 1 2 d S . .
C32 C 0.2492(11) 0.6997(7) 0.2527(4) 0.055(3) Uani 0.50 1 d P . .
H32A H 0.3086 0.7155 0.2756 0.083 Uiso 0.50 1 d PR . .
H32B H 0.1716 0.6956 0.2686 0.083 Uiso 0.50 1 d PR . .
H32C H 0.2740 0.6571 0.2404 0.083 Uiso 0.50 1 d PR . .
C33 C 0.1429(7) 0.7213(5) 0.1739(4) 0.051(3) Uani 0.50 1 d P . .
H33A H 0.1332 0.7500 0.1466 0.076 Uiso 1 2 d SR . .
H33B H 0.1689 0.6784 0.1625 0.076 Uiso 0.50 1 d PR . .
H33C H 0.0666 0.7169 0.1907 0.076 Uiso 0.50 1 d PR . .
C34 C 0.2002(13) 0.6848(7) 0.2270(6) 0.089(5) Uani 0.50 1 d P . .
H34A H 0.1937 0.6540 0.2004 0.133 Uiso 0.50 1 d PR . .
H34B H 0.1223 0.6891 0.2426 0.133 Uiso 0.50 1 d PR . .
H34C H 0.2588 0.6686 0.2501 0.133 Uiso 0.50 1 d PR . .
C35 C 0.5486(8) 0.7500 -0.2019(2) 0.060(2) Uani 1 2 d S . .
C36 C 0.6497(12) 0.6947(10) -0.2187(4) 0.098(4) Uani 0.50 1 d PD . .
H36A H 0.6528 0.6927 -0.2536 0.148 Uiso 0.50 1 d PR . .
H36B H 0.7282 0.7073 -0.2063 0.148 Uiso 0.50 1 d PR . .
H36C H 0.6279 0.6518 -0.2060 0.148 Uiso 0.50 1 d PR . .
C37 C 0.5948(12) 0.6871(10) -0.2237(4) 0.098(4) Uani 0.50 1 d PD . .
H37A H 0.5398 0.6517 -0.2154 0.148 Uiso 0.50 1 d PR . .
H37B H 0.6742 0.6774 -0.2108 0.148 Uiso 0.50 1 d PR . .
H37C H 0.5997 0.6912 -0.2585 0.148 Uiso 0.50 1 d PR . .
C38 C 0.4296(9) 0.7263(7) -0.2201(3) 0.098(4) Uani 0.50 1 d PD . .
H38A H 0.3673 0.7574 -0.2109 0.148 Uiso 0.50 1 d PR . .
H38B H 0.4322 0.7226 -0.2550 0.148 Uiso 0.50 1 d PR . .
H38C H 0.4119 0.6835 -0.2062 0.148 Uiso 0.50 1 d PR . .
C39 C 0.2484(10) 0.7500 0.0452(3) 0.075(3) Uani 1 2 d SD . .
H39A H 0.2475 0.7264 0.0764 0.113 Uiso 0.50 1 calc PR . .
H39B H 0.1779 0.7798 0.0433 0.113 Uiso 0.50 1 calc PR . .
H39C H 0.3235 0.7761 0.0425 0.113 Uiso 0.50 1 calc PR . .
O1 O 0.2436(13) 0.7077(6) 0.0103(5) 0.162(7) Uani 0.50 1 d PD . .
HW1 H 0.3161 0.6811 0.0087 0.194 Uiso 0.50 1 d PR . .
O2 O 1.0694(4) 0.7500 -0.05447(16) 0.0559(13) Uani 1 2 d S . .
HW2 H 1.1207 0.7500 -0.0320 0.084 Uiso 1 2 d SR . .
C40 C 1.1298(7) 0.7500 -0.1000(3) 0.057(2) Uani 1 2 d S . .
C41 C 1.2077(7) 0.6886(3) -0.1048(3) 0.121(4) Uani 1 1 d . . .
H41A H 1.2775 0.6920 -0.0826 0.181 Uiso 1 1 calc R . .
H41B H 1.2370 0.6847 -0.1384 0.181 Uiso 1 1 calc R . .
H41C H 1.1594 0.6492 -0.0964 0.181 Uiso 1 1 calc R . .
C42 C 1.0251(11) 0.7500 -0.1363(3) 0.099(4) Uani 1 2 d S . .
H42A H 0.9851 0.7064 -0.1360 0.149 Uiso 0.50 1 calc PR . .
H42B H 1.0566 0.7591 -0.1690 0.149 Uiso 0.50 1 calc PR . .
H42C H 0.9662 0.7845 -0.1272 0.149 Uiso 0.50 1 calc PR . .
O3A O 0.2587(7) 0.5097(5) 0.1962(3) 0.079(3) Uani 0.50 1 d PD A 1
HW3A H 0.2923 0.4801 0.1793 0.118 Uiso 0.50 1 calc PR A 1
C84A C 0.1439(11) 0.4858(6) 0.2136(4) 0.064(4) Uani 0.50 1 d PD A 1
C85A C 0.046(3) 0.5398(12) 0.2160(10) 0.108(10) Uani 0.50 1 d PD A 1
H85A H 0.0642 0.5703 0.2429 0.162 Uiso 0.50 1 calc PR A 1
H85B H -0.0337 0.5191 0.2214 0.162 Uiso 0.50 1 calc PR A 1
H85C H 0.0447 0.5646 0.1852 0.162 Uiso 0.50 1 calc PR A 1
C86A C 0.1049(15) 0.4304(8) 0.1795(5) 0.102(6) Uani 0.50 1 d PD A 1
H86A H 0.1653 0.4254 0.1534 0.153 Uiso 0.50 1 calc PR A 1
H86B H 0.0255 0.4413 0.1652 0.153 Uiso 0.50 1 calc PR A 1
H86C H 0.0986 0.3886 0.1977 0.153 Uiso 0.50 1 calc PR A 1
C87A C 0.1685(17) 0.4582(8) 0.2651(5) 0.089(6) Uani 0.50 1 d PD A 1
H87A H 0.2503 0.4387 0.2663 0.133 Uiso 0.50 1 calc PR A 1
H87B H 0.1080 0.4240 0.2729 0.133 Uiso 0.50 1 calc PR A 1
H87C H 0.1629 0.4945 0.2889 0.133 Uiso 0.50 1 calc PR A 1
O3B O 0.0055(11) 0.4662(5) 0.2845(3) 0.094(3) Uani 0.50 1 d PD B 2
HW3B H -0.0452 0.4944 0.2944 0.142 Uiso 0.50 1 calc PR B 2
C84B C 0.0547(12) 0.4873(7) 0.2380(5) 0.087(4) Uani 0.50 1 d PD B 2
C85B C 0.0303(17) 0.4349(8) 0.1978(5) 0.101(6) Uani 0.50 1 d PD B 2
H85D H 0.0940 0.4007 0.1987 0.151 Uiso 0.50 1 calc PR B 2
H85E H 0.0306 0.4566 0.1658 0.151 Uiso 0.50 1 calc PR B 2
H85F H -0.0493 0.4140 0.2033 0.151 Uiso 0.50 1 calc PR B 2
C86B C 0.1932(15) 0.4935(9) 0.2453(11) 0.137(11) Uani 0.50 1 d PD B 2
H86D H 0.2099 0.5124 0.2776 0.206 Uiso 0.50 1 calc PR B 2
H86E H 0.2273 0.5227 0.2202 0.206 Uiso 0.50 1 calc PR B 2
H86F H 0.2307 0.4493 0.2429 0.206 Uiso 0.50 1 calc PR B 2
C87B C 0.002(3) 0.5543(12) 0.2217(10) 0.105(10) Uani 0.50 1 d PD B 2
H87D H -0.0779 0.5608 0.2366 0.157 Uiso 0.50 1 calc PR B 2
H87E H -0.0054 0.5548 0.1862 0.157 Uiso 0.50 1 calc PR B 2
H87F H 0.0572 0.5902 0.2320 0.157 Uiso 0.50 1 calc PR B 2

loop_
_atom_site_aniso_label
_atom_site_aniso_U_11
_atom_site_aniso_U_22
_atom_site_aniso_U_33
_atom_site_aniso_U_23
_atom_site_aniso_U_13
_atom_site_aniso_U_12
I1 0.02896(15) 0.04917(19) 0.0774(2) -0.02467(16) -0.00414(15) 0.00106(13)
Ni1 0.0192(2) 0.0300(2) 0.0232(2) -0.00269(19) -0.00009(19) 0.00197(19)
S1 0.0172(6) 0.0295(7) 0.0237(6) 0.000 -0.0010(5) 0.000
S2 0.0243(6) 0.0310(7) 0.0220(6) 0.000 -0.0031(5) 0.000
N1 0.0228(15) 0.0258(16) 0.0282(16) -0.0025(13) 0.0005(12) 0.0001(12)
N2 0.0241(15) 0.0358(19) 0.0356(19) -0.0032(15) 0.0002(13) 0.0057(14)
N3 0.0254(16) 0.0334(18) 0.0305(17) -0.0048(14) 0.0026(13) -0.0018(13)
C1 0.017(2) 0.034(3) 0.016(2) 0.000 -0.0005(18) 0.000
C2 0.0217(17) 0.030(2) 0.0203(17) 0.0000(14) -0.0015(14) 0.0021(15)
C3 0.0245(18) 0.032(2) 0.0216(18) 0.0009(15) 0.0000(14) -0.0054(15)
C4 0.023(3) 0.039(3) 0.018(2) 0.000 0.003(2) 0.000
C7 0.0264(18) 0.029(2) 0.0255(19) 0.0027(15) 0.0018(15) 0.0002(15)
C8 0.039(2) 0.027(2) 0.044(2) -0.0023(18) 0.0044(19) 0.0027(17)
C9 0.045(3) 0.030(2) 0.046(3) 0.0062(19) 0.002(2) 0.0110(19)
C10 0.035(2) 0.036(2) 0.045(3) -0.0027(19) 0.0018(19) 0.0104(18)
C11 0.026(2) 0.050(3) 0.041(2) -0.007(2) -0.0076(18) 0.0102(18)
C12 0.0218(19) 0.049(3) 0.042(2) -0.004(2) 0.0040(17) 0.0017(18)
C13 0.031(2) 0.049(3) 0.039(2) -0.007(2) 0.0092(18) 0.0018(19)
C14 0.030(2) 0.051(3) 0.030(2) -0.0063(18) 0.0058(17) 0.0002(19)
C15 0.0268(19) 0.041(2) 0.028(2) -0.0082(17) -0.0039(16) -0.0054(17)
C16 0.0180(17) 0.051(3) 0.026(2) -0.0040(18) -0.0028(15) -0.0014(16)
C17 0.019(2) 0.044(3) 0.024(3) 0.000 -0.004(2) 0.000
C18 0.035(2) 0.058(3) 0.027(2) -0.008(2) -0.0024(17) -0.004(2)
C19 0.038(3) 0.072(5) 0.026(3) 0.000 -0.007(3) 0.000
C31 0.033(3) 0.049(4) 0.038(3) 0.000 0.017(3) 0.000
C32 0.044(6) 0.093(9) 0.028(5) 0.002(6) 0.014(4) -0.020(6)
C33 0.018(4) 0.080(7) 0.054(6) 0.010(5) -0.002(4) -0.003(4)
C34 0.064(9) 0.064(9) 0.138(15) 0.022(10) 0.069(10) 0.006(7)
C35 0.071(5) 0.090(6) 0.020(3) 0.000 -0.001(3) 0.000
C36 0.073(6) 0.195(10) 0.027(3) -0.012(4) -0.005(4) 0.040(7)
C37 0.073(6) 0.195(10) 0.027(3) -0.012(4) -0.005(4) 0.040(7)
C38 0.073(6) 0.195(10) 0.027(3) -0.012(4) -0.005(4) 0.040(7)
C39 0.099(7) 0.076(7) 0.050(5) 0.000 0.014(5) 0.000
O1 0.184(13) 0.117(10) 0.185(14) 0.043(9) -0.122(12) -0.045(9)
O2 0.038(3) 0.095(4) 0.035(3) 0.000 0.004(2) 0.000
C40 0.058(5) 0.054(4) 0.058(5) 0.000 0.034(4) 0.000
C41 0.102(6) 0.071(5) 0.188(9) 0.025(5) 0.098(6) 0.022(4)
C42 0.153(11) 0.120(9) 0.025(4) 0.000 0.006(5) 0.000
O3A 0.049(4) 0.139(9) 0.048(5) -0.010(5) 0.007(4) -0.027(5)
C84A 0.066(8) 0.085(9) 0.041(6) -0.008(6) 0.001(6) -0.029(7)
C85A 0.100(17) 0.079(17) 0.14(2) 0.015(15) -0.043(15) -0.013(13)
C86A 0.125(15) 0.131(14) 0.049(8) -0.039(9) 0.034(8) -0.036(12)
C87A 0.105(13) 0.111(14) 0.050(8) -0.031(8) -0.012(8) -0.027(11)
O3B 0.121(9) 0.087(7) 0.076(6) 0.002(5) -0.004(6) -0.005(6)
C84B 0.099(12) 0.093(11) 0.070(10) -0.012(8) 0.002(9) -0.008(10)
C85B 0.151(17) 0.094(12) 0.058(10) -0.018(9) -0.027(10) -0.005(12)
C86B 0.079(14) 0.078(13) 0.25(3) -0.048(17) -0.029(18) 0.030(12)
C87B 0.17(3) 0.069(12) 0.079(13) 0.009(9) -0.053(15) 0.005(15)

loop_
_atom_type_symbol
_atom_type_description
_atom_type_scat_dispersion_real
_atom_type_scat_dispersion_imag
_atom_type_scat_source
C C 0.0033 0.0016 'International Tables Vol C Tables 4.2.6.8 and 6.1.1.4'
H H 0.0000 0.0000 'International Tables Vol C Tables 4.2.6.8 and 6.1.1.4'
N N 0.0061 0.0033 'International Tables Vol C Tables 4.2.6.8 and 6.1.1.4'
O O 0.0106 0.0060 'International Tables Vol C Tables 4.2.6.8 and 6.1.1.4'
S S 0.1246 0.1234 'International Tables Vol C Tables 4.2.6.8 and 6.1.1.4'
Ni Ni 0.3393 1.1124 'International Tables Vol C Tables 4.2.6.8 and 6.1.1.4'
I I -0.4742 1.8119 'International Tables Vol C Tables 4.2.6.8 and 6.1.1.4'

loop_
_geom_angle_atom_site_label_1
_geom_angle_atom_site_label_2
_geom_angle_atom_site_label_3
_geom_angle
_geom_angle_site_symmetry_1
_geom_angle_site_symmetry_3
N1 Ni1 N3 97.91(12) . .
N1 Ni1 N2 96.80(13) . .
N3 Ni1 N2 88.45(12) . .
N1 Ni1 S2 105.49(9) . .
N3 Ni1 S2 90.61(10) . .
N2 Ni1 S2 157.60(10) . .
N1 Ni1 S1 95.70(9) . .
N3 Ni1 S1 164.58(10) . .
N2 Ni1 S1 97.13(9) . .
S2 Ni1 S1 78.75(4) . .
C1 S1 Ni1 99.34(12) . .
C1 S1 Ni1 99.34(12) . 7_575
Ni1 S1 Ni1 87.51(5) . 7_575
C17 S2 Ni1 111.04(12) . 7_575
C17 S2 Ni1 111.04(12) . .
Ni1 S2 Ni1 91.54(5) 7_575 .
C8 N1 C7 109.6(3) . .
C8 N1 Ni1 114.9(2) . .
C7 N1 Ni1 113.9(2) . .
C11 N2 C10 107.5(3) . .
C11 N2 C12 105.6(3) . .
C10 N2 C12 109.7(3) . .
C11 N2 Ni1 112.6(2) . .
C10 N2 Ni1 113.8(3) . .
C12 N2 Ni1 107.3(2) . .
C14 N3 C15 111.4(3) . .
C14 N3 Ni1 110.3(2) . .
C15 N3 Ni1 114.9(2) . .
C2 C1 C2 119.1(4) 7_575 .
C2 C1 S1 120.4(2) 7_575 .
C2 C1 S1 120.4(2) . .
C3 C2 C1 119.6(4) . .
C3 C2 C7 118.7(3) . .
C1 C2 C7 121.5(3) . .
C4 C3 C2 122.2(4) . .
C3 C4 C3 117.4(5) 7_575 .
C3 C4 C31 121.3(2) 7_575 .
C3 C4 C31 121.3(2) . .
N1 C7 C2 114.0(3) . .
N1 C8 C9 114.1(3) . .
C8 C9 C10 114.4(4) . .
N2 C10 C9 115.1(3) . .
N2 C12 C13 116.4(3) . .
C14 C13 C12 116.2(3) . .
N3 C14 C13 111.8(3) . .
C16 C15 N3 112.1(3) . .
C18 C16 C17 119.8(4) . .
C18 C16 C15 119.6(4) . .
C17 C16 C15 120.5(3) . .
C16 C17 C16 118.6(5) 7_575 .
C16 C17 S2 120.7(3) 7_575 .
C16 C17 S2 120.7(3) . .
C16 C18 C19 122.4(5) . .
C18 C19 C18 117.0(6) 7_575 .
C18 C19 C35 121.5(3) 7_575 .
C18 C19 C35 121.5(3) . .
C34 C31 C34 126.8(11) 7_575 .
C34 C31 C4 114.9(5) 7_575 .
C34 C31 C4 114.9(5) . .
C34 C31 C33 109.7(9) 7_575 .
C34 C31 C33 70.8(8) . .
C4 C31 C33 107.9(5) . .
C34 C31 C33 70.8(8) 7_575 7_575
C34 C31 C33 109.7(9) . 7_575
C4 C31 C33 107.9(5) . 7_575
C33 C31 C33 43.7(7) . 7_575
C34 C31 C32 35.8(7) 7_575 7_575
C34 C31 C32 109.9(9) . 7_575
C4 C31 C32 107.8(6) . 7_575
C33 C31 C32 139.4(7) . 7_575
C33 C31 C32 106.3(6) 7_575 7_575
C34 C31 C32 109.9(9) 7_575 .
C34 C31 C32 35.8(7) . .
C4 C31 C32 107.8(6) . .
C33 C31 C32 106.3(6) . .
C33 C31 C32 139.4(7) 7_575 .
C32 C31 C32 80.2(10) 7_575 .
C38 C35 C38 37.6(10) . 7_575
C38 C35 C37 83.8(8) . .
C38 C35 C37 116.1(7) 7_575 .
C38 C35 C37 116.1(7) . 7_575
C38 C35 C37 83.8(8) 7_575 7_575
C37 C35 C37 116.4(16) . 7_575
C38 C35 C19 110.2(6) . .
C38 C35 C19 110.2(6) 7_575 .
C37 C35 C19 113.5(7) . .
C37 C35 C19 113.5(7) 7_575 .
C38 C35 C36 136.3(8) . 7_575
C38 C35 C36 106.6(7) 7_575 7_575
C37 C35 C36 103.5(7) . 7_575
C37 C35 C36 22.9(10) 7_575 7_575
C19 C35 C36 106.0(6) . 7_575
C38 C35 C36 106.6(7) . .
C38 C35 C36 136.3(8) 7_575 .
C37 C35 C36 22.9(10) . .
C37 C35 C36 103.5(7) 7_575 .
C19 C35 C36 106.0(6) . .
C36 C35 C36 85.5(15) 7_575 .
O2 C40 C41 110.1(5) . 7_575
O2 C40 C41 110.1(5) . .
C41 C40 C41 109.9(7) 7_575 .
O2 C40 C42 102.9(6) . .
C41 C40 C42 111.9(6) 7_575 .
C41 C40 C42 111.9(6) . .
O3A C84A C86A 106.8(10) . .
O3A C84A C85A 113.3(17) . .
C86A C84A C85A 110.4(11) . .
O3A C84A C87A 105.7(11) . .
C86A C84A C87A 110.6(9) . .
C85A C84A C87A 109.8(11) . .
O3B C84B C87B 112.1(17) . .
O3B C84B C86B 106.1(16) . .
C87B C84B C86B 109.8(12) . .
O3B C84B C85B 111.3(12) . .
C87B C84B C85B 109.0(11) . .
C86B C84B C85B 108.5(11) . .

loop_
_geom_bond_atom_site_label_1
_geom_bond_atom_site_label_2
_geom_bond_distance
_geom_bond_site_symmetry_2
Ni1 N1 2.044(3) .
Ni1 N3 2.082(3) .
Ni1 N2 2.128(3) .
Ni1 S2 2.3560(10) .
Ni1 S1 2.4410(11) .
S1 C1 1.769(5) .
S1 Ni1 2.4410(11) 7_575
S2 C17 1.754(5) .
S2 Ni1 2.3560(10) 7_575
N1 C8 1.486(5) .
N1 C7 1.487(5) .
N2 C11 1.484(5) .
N2 C10 1.489(5) .
N2 C12 1.497(5) .
N3 C14 1.482(5) .
N3 C15 1.499(5) .
C1 C2 1.397(4) 7_575
C1 C2 1.397(4) .
C2 C3 1.394(5) .
C2 C7 1.503(5) .
C3 C4 1.383(5) .
C4 C3 1.383(5) 7_575
C4 C31 1.526(7) .
C8 C9 1.515(6) .
C9 C10 1.525(6) .
C12 C13 1.516(6) .
C13 C14 1.514(6) .
C15 C16 1.493(6) .
C16 C18 1.385(5) .
C16 C17 1.403(5) .
C17 C16 1.403(5) 7_575
C18 C19 1.391(6) .
C19 C18 1.391(6) 7_575
C19 C35 1.524(9) .
C31 C34 1.466(13) 7_575
C31 C34 1.466(13) .
C31 C33 1.549(10) .
C31 C33 1.549(10) 7_575
C31 C32 1.568(13) 7_575
C31 C32 1.568(13) .
C35 C38 1.477(12) .
C35 C38 1.477(12) 7_575
C35 C37 1.487(14) .
C35 C37 1.487(14) 7_575
C35 C36 1.637(13) 7_575
C35 C36 1.637(13) .
C39 O1 1.281(12) .
O2 C40 1.415(8) .
C40 C41 1.506(7) 7_575
C40 C41 1.506(7) .
C40 C42 1.520(13) .
O3A C84A 1.430(12) .
C84A C86A 1.517(14) .
C84A C85A 1.529(16) .
C84A C87A 1.542(15) .
O3B C84B 1.447(14) .
C84B C87B 1.528(17) .
C84B C86B 1.539(16) .
C84B C85B 1.551(14) .
